data_1550142
loop_
_publ_author_name
'Mayder, Don M.'
'Thompson, Kyle A.'
'Christopherson, Cheyenne J.'
'Paisley, Nathan R.'
'Hudson, Zachary M.'

_publ_section_title
;
 An efficient room-temperature synthesis of highly phosphorescent styrenic
 Pt(ii) complexes and their polymerization by ATRP
;
_journal_issue 45
_journal_name_full 'Polymer Chemistry'
_journal_page_first 5418
_journal_paper_doi 10.1039/C8PY01337C
_journal_volume 9
_journal_year 2018
_chemical_formula_moiety 'C26 H25 N O3 Pt'
_chemical_formula_sum 'C26 H25 N O3 Pt'
_chemical_formula_weight 594.56
_space_group_crystal_system monoclinic
_space_group_IT_number 14
_space_group_name_Hall '-P 2ybc'
_space_group_name_H-M_alt 'P 1 21/c 1'
_symmetry_space_group_name_Hall '-P 2ybc'
_symmetry_space_group_name_H-M 'P 1 21/c 1'
_atom_sites_solution_hydrogens geom
_atom_sites_solution_primary dual
_audit_creation_date 2018-09-04
_audit_creation_method
;
Olex2 1.2
(compiled 2018.05.29 svn.r3508 for OlexSys, GUI svn.r5506)
;
_audit_update_record
;
2018-09-12 deposited with the CCDC.
2018-10-22 downloaded from the CCDC.
;
_cell_angle_alpha 90
_cell_angle_beta 92.4490(10)
_cell_angle_gamma 90
_cell_formula_units_Z 8
_cell_length_a 13.1943(5)
_cell_length_b 14.6170(5)
_cell_length_c 23.1255(9)
_cell_measurement_reflns_used 9480
_cell_measurement_temperature 90(2)
_cell_measurement_theta_max 30.58
_cell_measurement_theta_min 2.29
_cell_volume 4455.9(3)
_computing_cell_refinement 'SAINT V8.38A (?, 2016)'
_computing_data_reduction 'SAINT V8.38A (?, 2016)'
_computing_molecular_graphics 'Olex2 (Dolomanov et al., 2009)'
_computing_publication_material 'Olex2 (Dolomanov et al., 2009)'
_computing_structure_refinement 'XL (Sheldrick, 2008)'
_computing_structure_solution 'XT (Sheldrick, 2015)'
_diffrn_ambient_temperature 90(2)
_diffrn_detector 'Bruker APEX2 area detector'
_diffrn_detector_area_resol_mean 7.9
_diffrn_detector_type 'CCD area detector'
_diffrn_measured_fraction_theta_full 0.998
_diffrn_measured_fraction_theta_max 0.979
_diffrn_measurement_device 'Bruker D8 Kappa diffractometer'
_diffrn_measurement_device_type 'Bruker APEX DUO'
_diffrn_measurement_method '\w and \f scans'
_diffrn_radiation_monochromator 'TRIUMPH curved-crystal'
_diffrn_radiation_probe x-ray
_diffrn_radiation_type MoK\a
_diffrn_radiation_wavelength 0.71073
_diffrn_reflns_av_R_equivalents 0.0442
_diffrn_reflns_av_unetI/netI 0.0387
_diffrn_reflns_Laue_measured_fraction_full 0.998
_diffrn_reflns_Laue_measured_fraction_max 0.979
_diffrn_reflns_limit_h_max 18
_diffrn_reflns_limit_h_min -17
_diffrn_reflns_limit_k_max 20
_diffrn_reflns_limit_k_min -20
_diffrn_reflns_limit_l_max 33
_diffrn_reflns_limit_l_min -32
_diffrn_reflns_number 60930
_diffrn_reflns_point_group_measured_fraction_full 0.998
_diffrn_reflns_point_group_measured_fraction_max 0.979
_diffrn_reflns_theta_full 25.242
_diffrn_reflns_theta_max 30.588
_diffrn_reflns_theta_min 1.545
_diffrn_source 'sealed X-ray tube'
_diffrn_standards_number 0
_exptl_absorpt_coefficient_mu 6.325
_exptl_absorpt_correction_T_max 0.684
_exptl_absorpt_correction_T_min 0.474
_exptl_absorpt_correction_type multi-scan
_exptl_absorpt_process_details
'SADABS-2016/2 (Bruker, 2016/2) was used for absorption correction. wR2(int) was 0.1161 before and 0.0462 after correction. The ratio of minimum to maximum transmission is 0.6927. The \l/2 correction factor is not present.'
_exptl_crystal_colour orange
_exptl_crystal_colour_primary orange
_exptl_crystal_density_diffrn 1.773
_exptl_crystal_description prism
_exptl_crystal_F_000 2320
_exptl_crystal_recrystallization_method
'The material was recrystallised from a mixture of DCM and heptane by slow evaporation'
_exptl_crystal_size_max 0.29
_exptl_crystal_size_mid 0.24
_exptl_crystal_size_min 0.06
_refine_diff_density_max 2.159
_refine_diff_density_min -0.943
_refine_diff_density_rms 0.137
_refine_ls_extinction_method none
_refine_ls_goodness_of_fit_ref 1.004
_refine_ls_hydrogen_treatment constr
_refine_ls_matrix_type full
_refine_ls_number_parameters 565
_refine_ls_number_reflns 13400
_refine_ls_number_restraints 0
_refine_ls_restrained_S_all 1.004
_refine_ls_R_factor_all 0.0397
_refine_ls_R_factor_gt 0.0259
_refine_ls_shift/su_max 0.004
_refine_ls_shift/su_mean 0.000
_refine_ls_structure_factor_coef Fsqd
_refine_ls_weighting_details 'w=1/[\s^2^(Fo^2^)+(0.0156P)^2^+4.9452P] where P=(Fo^2^+2Fc^2^)/3'
_refine_ls_weighting_scheme calc
_refine_ls_wR_factor_gt 0.0473
_refine_ls_wR_factor_ref 0.0509
_reflns_Friedel_coverage 0.000
_reflns_number_gt 11030
_reflns_number_total 13400
_reflns_threshold_expression 'I > 2\s(I)'
_cod_data_source_file c8py01337c2.cif
_cod_data_source_block zh021
_cod_depositor_comments 'Adding full bibliography for 1550139--1550142.cif.'
_cod_database_code 1550142
_shelx_shelxl_version_number 2017/1
_shelx_space_group_comment
;
The symmetry employed for this shelxl refinement is uniquely defined
by the following loop, which should always be used as a source of
symmetry information in preference to the above space-group names.
They are only intended as comments.
;
_shelx_estimated_absorpt_t_max 0.703
_shelx_estimated_absorpt_t_min 0.261
_olex2_refinement_description
;
1. Fixed Uiso
 At 1.2 times of:
  All C(H) groups, All C(H,H) groups
 At 1.5 times of:
  All C(H,H,H) groups
2.a Secondary CH2 refined with riding coordinates:
 C17(H17A,H17B), C43(H43A,H43B)
2.b Aromatic/amide H refined with riding coordinates:
 C2(H2), C3(H3), C5(H5), C8(H8), C9(H9), C10(H10), C11(H11), C19(H19),
 C20(H20), C22(H22), C23(H23), C24(H24), C27(H27), C28(H28), C29(H29), C30(H30),
  C33(H33), C35(H35), C36(H36), C45(H45), C46(H46), C48(H48), C49(H49), C50(H50)
2.c X=CH2 refined with riding coordinates:
 C25(H25A,H25B), C51(H51A,H51B)
2.d Idealised Me refined as rotating group:
 C12(H12A,H12B,H12C), C16(H16A,H16B,H16C), C26(H26A,H26B,H26C), C38(H38A,H38B,
 H38C), C42(H42A,H42B,H42C), C52(H52A,H52B,H52C)
;
_olex2_diffrn_ambient_temperature_device 'Oxford Cryosystems'
_olex2_exptl_crystal_mounting_method 'The crystal was mounted on a mylar loop in oil'
_olex2_submission_original_sample_id DMM-I-78
_olex2_submission_special_instructions 'No special instructions were received'

loop_
_space_group_symop_operation_xyz
'x, y, z'
'-x, y+1/2, -z+1/2'
'-x, -y, -z'
'x, -y-1/2, z-1/2'

loop_
_atom_site_label
_atom_site_type_symbol
_atom_site_fract_x
_atom_site_fract_y
_atom_site_fract_z
_atom_site_U_iso_or_equiv
_atom_site_adp_type
_atom_site_occupancy
_atom_site_site_symmetry_order
_atom_site_calc_flag
_atom_site_refinement_flags_posn
Pt1 Pt 0.20470(2) 0.69044(2) 0.27220(2) 0.01436(3) Uani 1 1 d .
O1 O 0.15423(15) 0.64532(13) 0.19096(9) 0.0188(4) Uani 1 1 d .
O2 O 0.07018(15) 0.65827(13) 0.30392(9) 0.0168(4) Uani 1 1 d .
O3 O 0.41511(17) 0.89304(15) 0.47896(10) 0.0250(5) Uani 1 1 d .
N1 N 0.33916(18) 0.72664(15) 0.24451(11) 0.0156(5) Uani 1 1 d .
C1 C 0.2611(2) 0.74862(19) 0.34385(13) 0.0170(6) Uani 1 1 d .
C2 C 0.2157(2) 0.7612(2) 0.39676(14) 0.0201(6) Uani 1 1 d .
H2 H 0.149705 0.737134 0.401690 0.024 Uiso 1 1 calc R
C3 C 0.2645(3) 0.8082(2) 0.44266(14) 0.0223(7) Uani 1 1 d .
H3 H 0.231616 0.815836 0.478099 0.027 Uiso 1 1 calc R
C4 C 0.3617(2) 0.84412(19) 0.43645(14) 0.0201(6) Uani 1 1 d .
C5 C 0.4093(2) 0.83267(18) 0.38500(14) 0.0184(6) Uani 1 1 d .
H5 H 0.475610 0.856240 0.380639 0.022 Uiso 1 1 calc R
C6 C 0.3592(2) 0.78609(18) 0.33923(13) 0.0154(6) Uani 1 1 d .
C7 C 0.4033(2) 0.77245(18) 0.28279(13) 0.0160(6) Uani 1 1 d .
C8 C 0.4980(2) 0.80165(18) 0.26575(14) 0.0194(6) Uani 1 1 d .
H8 H 0.542059 0.834005 0.292089 0.023 Uiso 1 1 calc R
C9 C 0.5273(2) 0.7834(2) 0.21055(14) 0.0218(7) Uani 1 1 d .
H9 H 0.591368 0.803715 0.198332 0.026 Uiso 1 1 calc R
C10 C 0.4623(2) 0.7347(2) 0.17269(15) 0.0232(7) Uani 1 1 d .
H10 H 0.482078 0.720742 0.134660 0.028 Uiso 1 1 calc R
C11 C 0.3694(2) 0.70711(19) 0.19098(14) 0.0191(6) Uani 1 1 d .
H11 H 0.325450 0.673473 0.165263 0.023 Uiso 1 1 calc R
C12 C -0.0974(2) 0.6109(2) 0.31213(15) 0.0234(7) Uani 1 1 d .
H12A H -0.111970 0.545930 0.318210 0.035 Uiso 1 1 calc GR
H12B H -0.156066 0.640063 0.292296 0.035 Uiso 1 1 calc GR
H12C H -0.083678 0.640665 0.349614 0.035 Uiso 1 1 calc GR
C13 C -0.0053(2) 0.62019(18) 0.27534(14) 0.0186(6) Uani 1 1 d .
C14 C -0.0093(2) 0.59061(19) 0.21753(14) 0.0189(6) Uani 1 1 d .
C15 C 0.0692(2) 0.60746(18) 0.17838(14) 0.0181(6) Uani 1 1 d .
C16 C 0.0553(2) 0.5821(2) 0.11518(14) 0.0224(7) Uani 1 1 d .
H16A H 0.103469 0.616701 0.092624 0.034 Uiso 1 1 calc GR
H16B H -0.014101 0.596600 0.101421 0.034 Uiso 1 1 calc GR
H16C H 0.067602 0.516403 0.110509 0.034 Uiso 1 1 calc GR
C17 C -0.1029(2) 0.53966(19) 0.19415(15) 0.0215(7) Uani 1 1 d .
H17A H -0.079962 0.487072 0.171108 0.026 Uiso 1 1 calc R
H17B H -0.138429 0.514523 0.227484 0.026 Uiso 1 1 calc R
C18 C -0.1793(2) 0.59378(19) 0.15691(14) 0.0172(6) Uani 1 1 d .
C19 C -0.2453(2) 0.5478(2) 0.11847(14) 0.0210(7) Uani 1 1 d .
H19 H -0.242312 0.483023 0.116129 0.025 Uiso 1 1 calc R
C20 C -0.3157(2) 0.5951(2) 0.08344(14) 0.0216(7) Uani 1 1 d .
H20 H -0.359869 0.562103 0.057498 0.026 Uiso 1 1 calc R
C21 C -0.3223(2) 0.6904(2) 0.08583(13) 0.0173(6) Uani 1 1 d .
C22 C -0.2574(2) 0.73626(19) 0.12505(13) 0.0181(6) Uani 1 1 d .
H22 H -0.261284 0.800977 0.128018 0.022 Uiso 1 1 calc R
C23 C -0.1872(2) 0.68863(19) 0.15990(14) 0.0183(6) Uani 1 1 d .
H23 H -0.143618 0.721429 0.186291 0.022 Uiso 1 1 calc R
C24 C -0.3954(2) 0.7392(2) 0.04684(14) 0.0234(7) Uani 1 1 d .
H24 H -0.432208 0.703478 0.018768 0.028 Uiso 1 1 calc R
C25 C -0.4145(3) 0.8277(2) 0.04730(16) 0.0356(9) Uani 1 1 d .
H25A H -0.379646 0.866268 0.074590 0.043 Uiso 1 1 calc R
H25B H -0.463185 0.852993 0.020355 0.043 Uiso 1 1 calc R
C26 C 0.3689(3) 0.9066(3) 0.53306(16) 0.0370(9) Uani 1 1 d .
H26A H 0.306178 0.941844 0.526823 0.055 Uiso 1 1 calc GR
H26B H 0.415606 0.940110 0.559438 0.055 Uiso 1 1 calc GR
H26C H 0.353099 0.847088 0.550021 0.055 Uiso 1 1 calc GR
Pt2 Pt 0.27880(2) 0.46702(2) 0.26667(2) 0.01184(3) Uani 1 1 d .
O4 O 0.32467(15) 0.50995(13) 0.34880(9) 0.0169(4) Uani 1 1 d .
O5 O 0.41365(14) 0.49966(13) 0.23662(9) 0.0153(4) Uani 1 1 d .
O6 O 0.07265(17) 0.28982(15) 0.05012(10) 0.0248(5) Uani 1 1 d .
N2 N 0.14357(17) 0.42669(15) 0.29210(10) 0.0129(5) Uani 1 1 d .
C27 C 0.1124(2) 0.43775(19) 0.34628(13) 0.0177(6) Uani 1 1 d .
H27 H 0.154943 0.469110 0.373915 0.021 Uiso 1 1 calc R
C28 C 0.0195(2) 0.4043(2) 0.36266(14) 0.0199(6) Uani 1 1 d .
H28 H -0.000924 0.411855 0.401271 0.024 Uiso 1 1 calc R
C29 C -0.0432(2) 0.35979(19) 0.32211(14) 0.0198(6) Uani 1 1 d .
H29 H -0.106486 0.335465 0.332747 0.024 Uiso 1 1 calc R
C30 C -0.0122(2) 0.35123(18) 0.26579(13) 0.0159(6) Uani 1 1 d .
H30 H -0.055637 0.323109 0.237169 0.019 Uiso 1 1 calc R
C31 C 0.0823(2) 0.38380(17) 0.25129(12) 0.0134(5) Uani 1 1 d .
C32 C 0.1270(2) 0.37790(17) 0.19449(12) 0.0136(5) Uani 1 1 d .
C33 C 0.0780(2) 0.33719(19) 0.14655(13) 0.0161(6) Uani 1 1 d .
H33 H 0.011768 0.312594 0.149365 0.019 Uiso 1 1 calc R
C34 C 0.1269(2) 0.33287(19) 0.09461(13) 0.0173(6) Uani 1 1 d .
C35 C 0.2232(2) 0.36997(19) 0.09031(13) 0.0176(6) Uani 1 1 d .
H35 H 0.256437 0.367134 0.054722 0.021 Uiso 1 1 calc R
C36 C 0.2712(2) 0.41174(19) 0.13891(13) 0.0171(6) Uani 1 1 d .
H36 H 0.336585 0.437741 0.135384 0.021 Uiso 1 1 calc R
C37 C 0.2255(2) 0.41616(17) 0.19223(13) 0.0137(5) Uani 1 1 d .
C38 C 0.4188(2) 0.5776(2) 0.42491(14) 0.0230(7) Uani 1 1 d .
H38A H 0.420038 0.644565 0.427192 0.034 Uiso 1 1 calc GR
H38B H 0.481813 0.552941 0.442663 0.034 Uiso 1 1 calc GR
H38C H 0.360853 0.554249 0.445545 0.034 Uiso 1 1 calc GR
C39 C 0.4092(2) 0.54853(18) 0.36227(14) 0.0180(6) Uani 1 1 d .
C40 C 0.4896(2) 0.56277(18) 0.32483(14) 0.0173(6) Uani 1 1 d .
C41 C 0.4893(2) 0.53402(18) 0.26701(13) 0.0169(6) Uani 1 1 d .
C42 C 0.5849(2) 0.5382(2) 0.23308(15) 0.0238(7) Uani 1 1 d .
H42A H 0.573854 0.505536 0.196328 0.036 Uiso 1 1 calc GR
H42B H 0.640894 0.509444 0.255604 0.036 Uiso 1 1 calc GR
H42C H 0.601800 0.602170 0.225372 0.036 Uiso 1 1 calc GR
C43 C 0.5852(2) 0.60851(19) 0.35062(14) 0.0207(7) Uani 1 1 d .
H43A H 0.622858 0.635329 0.318591 0.025 Uiso 1 1 calc R
H43B H 0.564455 0.659569 0.375626 0.025 Uiso 1 1 calc R
C44 C 0.6575(2) 0.54709(19) 0.38601(13) 0.0170(6) Uani 1 1 d .
C45 C 0.6573(2) 0.4528(2) 0.38036(15) 0.0250(7) Uani 1 1 d .
H45 H 0.609895 0.424503 0.353968 0.030 Uiso 1 1 calc R
C46 C 0.7258(2) 0.3988(2) 0.41294(15) 0.0233(7) Uani 1 1 d .
H46 H 0.724536 0.334298 0.408049 0.028 Uiso 1 1 calc R
C47 C 0.7961(2) 0.4375(2) 0.45246(13) 0.0176(6) Uani 1 1 d .
C48 C 0.7959(2) 0.5331(2) 0.45780(14) 0.0208(6) Uani 1 1 d .
H48 H 0.842997 0.561803 0.484239 0.025 Uiso 1 1 calc R
C49 C 0.7282(2) 0.5863(2) 0.42508(14) 0.0198(6) Uani 1 1 d .
H49 H 0.729911 0.650884 0.429356 0.024 Uiso 1 1 calc R
C50 C 0.8665(2) 0.3781(2) 0.48615(14) 0.0222(7) Uani 1 1 d .
H50 H 0.864144 0.314734 0.477070 0.027 Uiso 1 1 calc R
C51 C 0.9328(2) 0.4032(2) 0.52778(14) 0.0268(7) Uani 1 1 d .
H51A H 0.938388 0.465779 0.538636 0.032 Uiso 1 1 calc R
H51B H 0.974814 0.358719 0.546766 0.032 Uiso 1 1 calc R
C52 C 0.1190(3) 0.2840(2) -0.00407(13) 0.0241(7) Uani 1 1 d .
H52A H 0.073007 0.252838 -0.032071 0.036 Uiso 1 1 calc GR
H52B H 0.182403 0.249304 0.000517 0.036 Uiso 1 1 calc GR
H52C H 0.133506 0.345665 -0.018064 0.036 Uiso 1 1 calc GR

loop_
_atom_site_aniso_label
_atom_site_aniso_U_11
_atom_site_aniso_U_22
_atom_site_aniso_U_33
_atom_site_aniso_U_23
_atom_site_aniso_U_13
_atom_site_aniso_U_12
Pt1 0.01060(5) 0.01339(5) 0.01893(6) 0.00345(4) -0.00124(4) 0.00098(4)
O1 0.0150(10) 0.0172(10) 0.0240(12) 0.0012(9) -0.0028(9) 0.0025(8)
O2 0.0122(10) 0.0159(9) 0.0224(11) 0.0034(8) 0.0005(8) 0.0004(8)
O3 0.0289(12) 0.0245(11) 0.0212(12) -0.0030(9) -0.0046(10) 0.0034(9)
N1 0.0139(11) 0.0139(11) 0.0190(13) 0.0023(10) 0.0010(10) 0.0019(9)
C1 0.0140(13) 0.0171(13) 0.0200(15) 0.0039(12) -0.0005(11) 0.0045(11)
C2 0.0175(14) 0.0197(14) 0.0230(16) 0.0066(12) 0.0008(12) 0.0017(11)
C3 0.0278(17) 0.0207(14) 0.0187(16) 0.0052(12) 0.0031(13) 0.0051(12)
C4 0.0219(15) 0.0150(13) 0.0228(17) 0.0033(12) -0.0059(13) 0.0059(11)
C5 0.0164(14) 0.0144(13) 0.0241(17) 0.0030(12) -0.0026(12) 0.0009(10)
C6 0.0142(13) 0.0124(12) 0.0193(15) 0.0025(11) -0.0016(11) 0.0031(10)
C7 0.0162(13) 0.0106(12) 0.0209(16) 0.0028(11) -0.0015(12) 0.0018(10)
C8 0.0189(15) 0.0115(12) 0.0277(17) -0.0001(12) 0.0000(13) -0.0008(11)
C9 0.0171(15) 0.0206(14) 0.0282(18) 0.0009(13) 0.0062(13) -0.0028(11)
C10 0.0216(16) 0.0241(15) 0.0242(17) -0.0026(13) 0.0055(13) -0.0006(12)
C11 0.0184(15) 0.0178(14) 0.0209(16) 0.0016(12) -0.0023(12) 0.0009(11)
C12 0.0181(15) 0.0194(14) 0.0330(19) -0.0001(13) 0.0031(13) -0.0028(11)
C13 0.0140(13) 0.0103(12) 0.0316(18) 0.0027(12) 0.0003(12) 0.0023(10)
C14 0.0119(13) 0.0128(12) 0.0318(18) 0.0024(12) -0.0035(12) 0.0020(10)
C15 0.0186(14) 0.0112(12) 0.0242(17) 0.0019(11) -0.0038(12) 0.0039(10)
C16 0.0184(15) 0.0234(15) 0.0249(17) 0.0005(13) -0.0045(13) 0.0001(12)
C17 0.0176(14) 0.0144(13) 0.0320(18) 0.0000(13) -0.0044(13) -0.0023(11)
C18 0.0112(13) 0.0165(13) 0.0239(16) -0.0021(12) 0.0023(12) -0.0016(10)
C19 0.0178(14) 0.0157(13) 0.0296(18) -0.0087(12) 0.0009(13) -0.0019(11)
C20 0.0158(14) 0.0257(15) 0.0233(17) -0.0075(13) 0.0007(12) -0.0066(12)
C21 0.0141(13) 0.0216(14) 0.0163(15) -0.0032(12) 0.0029(11) -0.0005(11)
C22 0.0153(14) 0.0163(13) 0.0226(16) -0.0038(12) -0.0012(12) -0.0005(11)
C23 0.0128(13) 0.0171(13) 0.0249(16) -0.0060(12) -0.0015(12) -0.0006(11)
C24 0.0162(14) 0.0366(18) 0.0173(16) -0.0007(14) -0.0013(12) -0.0039(13)
C25 0.038(2) 0.041(2) 0.027(2) 0.0095(16) -0.0142(16) -0.0006(16)
C26 0.042(2) 0.042(2) 0.026(2) -0.0095(17) -0.0023(17) 0.0058(18)
Pt2 0.01005(5) 0.01096(5) 0.01429(5) 0.00039(4) -0.00210(4) 0.00019(4)
O4 0.0162(10) 0.0162(9) 0.0182(11) -0.0029(8) -0.0027(8) 0.0004(8)
O5 0.0116(9) 0.0165(9) 0.0178(11) 0.0005(8) 0.0001(8) -0.0013(7)
O6 0.0248(12) 0.0304(12) 0.0192(12) -0.0064(10) 0.0012(9) -0.0101(9)
N2 0.0115(11) 0.0117(10) 0.0154(12) -0.0006(9) -0.0012(9) 0.0007(8)
C27 0.0185(14) 0.0165(13) 0.0179(15) -0.0031(11) -0.0012(12) 0.0012(11)
C28 0.0203(15) 0.0226(14) 0.0173(16) -0.0037(12) 0.0053(12) 0.0021(12)
C29 0.0166(14) 0.0169(14) 0.0263(17) 0.0010(12) 0.0053(13) -0.0012(11)
C30 0.0160(14) 0.0102(12) 0.0213(16) -0.0010(11) -0.0008(12) -0.0018(10)
C31 0.0146(13) 0.0078(11) 0.0178(14) 0.0019(10) -0.0011(11) -0.0001(9)
C32 0.0144(13) 0.0091(11) 0.0173(14) 0.0000(10) -0.0011(11) 0.0005(10)
C33 0.0144(13) 0.0162(13) 0.0176(15) -0.0012(11) -0.0011(11) -0.0045(10)
C34 0.0196(14) 0.0171(13) 0.0149(15) -0.0027(11) -0.0017(12) -0.0009(11)
C35 0.0186(14) 0.0206(14) 0.0137(14) -0.0001(11) 0.0021(12) -0.0007(11)
C36 0.0122(13) 0.0202(14) 0.0188(15) -0.0006(12) 0.0004(11) -0.0003(11)
C37 0.0147(13) 0.0077(11) 0.0184(15) -0.0004(10) -0.0022(11) 0.0028(10)
C38 0.0257(16) 0.0202(14) 0.0222(17) -0.0045(13) -0.0082(13) 0.0025(12)
C39 0.0194(14) 0.0094(12) 0.0244(16) -0.0020(11) -0.0081(12) 0.0017(10)
C40 0.0144(13) 0.0128(12) 0.0241(16) 0.0010(11) -0.0062(12) -0.0009(10)
C41 0.0129(13) 0.0118(12) 0.0256(16) 0.0038(12) -0.0028(12) 0.0000(10)
C42 0.0143(14) 0.0244(15) 0.0328(19) 0.0011(14) 0.0028(13) -0.0042(12)
C43 0.0152(14) 0.0152(13) 0.0309(18) 0.0002(12) -0.0077(13) -0.0018(11)
C44 0.0107(13) 0.0193(14) 0.0206(16) 0.0013(12) -0.0029(11) -0.0007(10)
C45 0.0239(16) 0.0186(14) 0.0314(19) -0.0014(13) -0.0121(14) -0.0017(12)
C46 0.0208(15) 0.0147(13) 0.0339(19) 0.0020(13) -0.0060(14) -0.0011(11)
C47 0.0129(13) 0.0213(14) 0.0189(16) 0.0046(12) 0.0025(11) -0.0021(11)
C48 0.0162(14) 0.0231(14) 0.0227(16) -0.0024(13) -0.0047(12) -0.0002(12)
C49 0.0179(14) 0.0169(13) 0.0242(17) -0.0050(12) -0.0027(12) -0.0014(11)
C50 0.0203(15) 0.0223(15) 0.0240(17) 0.0076(13) -0.0003(13) -0.0019(12)
C51 0.0241(17) 0.0332(17) 0.0231(18) 0.0053(14) 0.0004(14) 0.0033(14)
C52 0.0284(17) 0.0284(16) 0.0153(16) -0.0042(13) -0.0008(13) -0.0044(13)

loop_
_atom_type_symbol
_atom_type_description
_atom_type_scat_dispersion_real
_atom_type_scat_dispersion_imag
_atom_type_scat_source
C C 0.0033 0.0016 'International Tables Vol C Tables 4.2.6.8 and 6.1.1.4'
H H 0.0000 0.0000 'International Tables Vol C Tables 4.2.6.8 and 6.1.1.4'
N N 0.0061 0.0033 'International Tables Vol C Tables 4.2.6.8 and 6.1.1.4'
O O 0.0106 0.0060 'International Tables Vol C Tables 4.2.6.8 and 6.1.1.4'
Pt Pt -1.7033 8.3905 'International Tables Vol C Tables 4.2.6.8 and 6.1.1.4'

loop_
_geom_angle_atom_site_label_1
_geom_angle_atom_site_label_2
_geom_angle_atom_site_label_3
_geom_angle
O1 Pt1 Pt2 75.12(5)
O2 Pt1 O1 90.10(8)
O2 Pt1 Pt2 92.79(5)
N1 Pt1 O1 92.83(9)
N1 Pt1 O2 176.89(9)
N1 Pt1 Pt2 88.94(7)
C1 Pt1 O1 171.78(10)
C1 Pt1 O2 95.83(10)
C1 Pt1 N1 81.15(11)
C1 Pt1 Pt2 110.15(8)
C15 O1 Pt1 126.2(2)
C13 O2 Pt1 125.9(2)
C4 O3 C26 118.0(3)
C7 N1 Pt1 117.2(2)
C11 N1 Pt1 123.0(2)
C11 N1 C7 119.8(3)
C2 C1 Pt1 129.0(2)
C2 C1 C6 116.3(3)
C6 C1 Pt1 114.6(2)
C1 C2 H2 119.1
C1 C2 C3 121.9(3)
C3 C2 H2 119.1
C2 C3 H3 120.0
C4 C3 C2 120.1(3)
C4 C3 H3 120.0
O3 C4 C3 124.2(3)
C5 C4 O3 116.0(3)
C5 C4 C3 119.8(3)
C4 C5 H5 120.2
C4 C5 C6 119.6(3)
C6 C5 H5 120.2
C1 C6 C7 114.5(3)
C5 C6 C1 122.3(3)
C5 C6 C7 123.2(3)
N1 C7 C6 112.6(3)
N1 C7 C8 120.2(3)
C8 C7 C6 127.3(3)
C7 C8 H8 120.2
C9 C8 C7 119.6(3)
C9 C8 H8 120.2
C8 C9 H9 120.3
C8 C9 C10 119.5(3)
C10 C9 H9 120.3
C9 C10 H10 120.4
C11 C10 C9 119.3(3)
C11 C10 H10 120.4
N1 C11 C10 121.6(3)
N1 C11 H11 119.2
C10 C11 H11 119.2
H12A C12 H12B 109.5
H12A C12 H12C 109.5
H12B C12 H12C 109.5
C13 C12 H12A 109.5
C13 C12 H12B 109.5
C13 C12 H12C 109.5
O2 C13 C12 111.6(3)
O2 C13 C14 127.9(3)
C14 C13 C12 120.5(3)
C13 C14 C15 123.6(3)
C13 C14 C17 119.1(3)
C15 C14 C17 117.3(3)
O1 C15 C14 125.9(3)
O1 C15 C16 113.4(3)
C14 C15 C16 120.7(3)
C15 C16 H16A 109.5
C15 C16 H16B 109.5
C15 C16 H16C 109.5
H16A C16 H16B 109.5
H16A C16 H16C 109.5
H16B C16 H16C 109.5
C14 C17 H17A 108.0
C14 C17 H17B 108.0
H17A C17 H17B 107.3
C18 C17 C14 117.1(2)
C18 C17 H17A 108.0
C18 C17 H17B 108.0
C19 C18 C17 119.6(3)
C19 C18 C23 117.8(3)
C23 C18 C17 122.6(3)
C18 C19 H19 119.4
C20 C19 C18 121.2(3)
C20 C19 H19 119.4
C19 C20 H20 119.5
C19 C20 C21 120.9(3)
C21 C20 H20 119.5
C20 C21 C24 119.9(3)
C22 C21 C20 117.9(3)
C22 C21 C24 122.2(3)
C21 C22 H22 119.6
C23 C22 C21 120.9(3)
C23 C22 H22 119.6
C18 C23 H23 119.4
C22 C23 C18 121.3(3)
C22 C23 H23 119.4
C21 C24 H24 116.9
C25 C24 C21 126.1(3)
C25 C24 H24 116.9
C24 C25 H25A 120.0
C24 C25 H25B 120.0
H25A C25 H25B 120.0
O3 C26 H26A 109.5
O3 C26 H26B 109.5
O3 C26 H26C 109.5
H26A C26 H26B 109.5
H26A C26 H26C 109.5
H26B C26 H26C 109.5
O4 Pt2 Pt1 75.41(5)
O5 Pt2 Pt1 92.60(6)
O5 Pt2 O4 90.98(8)
N2 Pt2 Pt1 90.60(6)
N2 Pt2 O4 92.83(9)
N2 Pt2 O5 175.54(9)
C37 Pt2 Pt1 107.50(7)
C37 Pt2 O4 173.78(10)
C37 Pt2 O5 94.35(10)
C37 Pt2 N2 81.72(11)
C39 O4 Pt2 125.3(2)
C41 O5 Pt2 125.5(2)
C34 O6 C52 117.2(2)
C27 N2 Pt2 123.55(18)
C27 N2 C31 120.2(2)
C31 N2 Pt2 116.27(19)
N2 C27 H27 119.3
N2 C27 C28 121.4(3)
C28 C27 H27 119.3
C27 C28 H28 120.4
C29 C28 C27 119.3(3)
C29 C28 H28 120.4
C28 C29 H29 120.4
C28 C29 C30 119.1(3)
C30 C29 H29 120.4
C29 C30 H30 120.0
C29 C30 C31 119.9(3)
C31 C30 H30 120.0
N2 C31 C30 120.1(3)
N2 C31 C32 113.3(2)
C30 C31 C32 126.6(3)
C33 C32 C31 123.2(3)
C33 C32 C37 122.3(3)
C37 C32 C31 114.5(2)
C32 C33 H33 120.3
C34 C33 C32 119.4(3)
C34 C33 H33 120.3
O6 C34 C33 114.9(3)
O6 C34 C35 124.9(3)
C33 C34 C35 120.3(3)
C34 C35 H35 120.2
C34 C35 C36 119.6(3)
C36 C35 H35 120.2
C35 C36 H36 119.0
C37 C36 C35 122.0(3)
C37 C36 H36 119.0
C32 C37 Pt2 114.1(2)
C36 C37 Pt2 129.5(2)
C36 C37 C32 116.4(2)
H38A C38 H38B 109.5
H38A C38 H38C 109.5
H38B C38 H38C 109.5
C39 C38 H38A 109.5
C39 C38 H38B 109.5
C39 C38 H38C 109.5
O4 C39 C38 113.3(3)
O4 C39 C40 125.9(3)
C40 C39 C38 120.7(3)
C39 C40 C43 117.1(3)
C41 C40 C39 124.6(3)
C41 C40 C43 118.3(3)
O5 C41 C40 127.2(3)
O5 C41 C42 111.9(3)
C40 C41 C42 120.9(3)
C41 C42 H42A 109.5
C41 C42 H42B 109.5
C41 C42 H42C 109.5
H42A C42 H42B 109.5
H42A C42 H42C 109.5
H42B C42 H42C 109.5
C40 C43 H43A 108.3
C40 C43 H43B 108.3
H43A C43 H43B 107.4
C44 C43 C40 116.1(2)
C44 C43 H43A 108.3
C44 C43 H43B 108.3
C45 C44 C43 122.5(3)
C45 C44 C49 118.0(3)
C49 C44 C43 119.5(2)
C44 C45 H45 119.6
C44 C45 C46 120.9(3)
C46 C45 H45 119.6
C45 C46 H46 119.3
C47 C46 C45 121.4(3)
C47 C46 H46 119.3
C46 C47 C48 117.3(3)
C46 C47 C50 119.7(3)
C48 C47 C50 123.0(3)
C47 C48 H48 119.5
C49 C48 C47 120.9(3)
C49 C48 H48 119.5
C44 C49 H49 119.2
C48 C49 C44 121.5(3)
C48 C49 H49 119.2
C47 C50 H50 116.4
C51 C50 C47 127.2(3)
C51 C50 H50 116.4
C50 C51 H51A 120.0
C50 C51 H51B 120.0
H51A C51 H51B 120.0
O6 C52 H52A 109.5
O6 C52 H52B 109.5
O6 C52 H52C 109.5
H52A C52 H52B 109.5
H52A C52 H52C 109.5
H52B C52 H52C 109.5

loop_
_geom_bond_atom_site_label_1
_geom_bond_atom_site_label_2
_geom_bond_distance
Pt1 O1 2.074(2)
Pt1 O2 2.005(2)
Pt1 N1 1.984(2)
Pt1 C1 1.979(3)
Pt1 Pt2 3.41292(18)
O1 C15 1.274(3)
O2 C13 1.297(3)
O3 C4 1.384(4)
O3 C26 1.429(4)
N1 C7 1.373(4)
N1 C11 1.347(4)
C1 C2 1.398(4)
C1 C6 1.414(4)
C2 H2 0.9500
C2 C3 1.399(4)
C3 H3 0.9500
C3 C4 1.399(4)
C4 C5 1.379(4)
C5 H5 0.9500
C5 C6 1.400(4)
C6 C7 1.465(4)
C7 C8 1.393(4)
C8 H8 0.9500
C8 C9 1.376(4)
C9 H9 0.9500
C9 C10 1.394(4)
C10 H10 0.9500
C10 C11 1.375(4)
C11 H11 0.9500
C12 H12A 0.9800
C12 H12B 0.9800
C12 H12C 0.9800
C12 C13 1.519(4)
C13 C14 1.404(4)
C14 C15 1.425(4)
C14 C17 1.521(4)
C15 C16 1.512(4)
C16 H16A 0.9800
C16 H16B 0.9800
C16 H16C 0.9800
C17 H17A 0.9900
C17 H17B 0.9900
C17 C18 1.520(4)
C18 C19 1.391(4)
C18 C23 1.392(4)
C19 H19 0.9500
C19 C20 1.389(4)
C20 H20 0.9500
C20 C21 1.398(4)
C21 C22 1.392(4)
C21 C24 1.476(4)
C22 H22 0.9500
C22 C23 1.389(4)
C23 H23 0.9500
C24 H24 0.9500
C24 C25 1.318(5)
C25 H25A 0.9500
C25 H25B 0.9500
C26 H26A 0.9800
C26 H26B 0.9800
C26 H26C 0.9800
Pt2 O4 2.066(2)
Pt2 O5 1.995(2)
Pt2 N2 1.992(2)
Pt2 C37 1.977(3)
O4 C39 1.276(3)
O5 C41 1.297(3)
O6 C34 1.380(3)
O6 C52 1.420(4)
N2 C27 1.345(4)
N2 C31 1.369(3)
C27 H27 0.9500
C27 C28 1.387(4)
C28 H28 0.9500
C28 C29 1.386(4)
C29 H29 0.9500
C29 C30 1.387(4)
C30 H30 0.9500
C30 C31 1.389(4)
C31 C32 1.466(4)
C32 C33 1.393(4)
C32 C37 1.418(4)
C33 H33 0.9500
C33 C34 1.389(4)
C34 C35 1.389(4)
C35 H35 0.9500
C35 C36 1.406(4)
C36 H36 0.9500
C36 C37 1.397(4)
C38 H38A 0.9800
C38 H38B 0.9800
C38 H38C 0.9800
C38 C39 1.510(4)
C39 C40 1.414(4)
C40 C41 1.402(4)
C40 C43 1.526(4)
C41 C42 1.515(4)
C42 H42A 0.9800
C42 H42B 0.9800
C42 H42C 0.9800
C43 H43A 0.9900
C43 H43B 0.9900
C43 C44 1.522(4)
C44 C45 1.384(4)
C44 C49 1.393(4)
C45 H45 0.9500
C45 C46 1.397(4)
C46 H46 0.9500
C46 C47 1.393(4)
C47 C48 1.403(4)
C47 C50 1.470(4)
C48 H48 0.9500
C48 C49 1.385(4)
C49 H49 0.9500
C50 H50 0.9500
C50 C51 1.325(4)
C51 H51A 0.9500
C51 H51B 0.9500
C52 H52A 0.9800
C52 H52B 0.9800
C52 H52C 0.9800

loop_
_geom_torsion_atom_site_label_1
_geom_torsion_atom_site_label_2
_geom_torsion_atom_site_label_3
_geom_torsion_atom_site_label_4
_geom_torsion
Pt1 O1 C15 C14 1.6(4)
Pt1 O1 C15 C16 -179.75(17)
Pt1 O2 C13 C12 -176.67(17)
Pt1 O2 C13 C14 2.2(4)
Pt1 N1 C7 C6 0.4(3)
Pt1 N1 C7 C8 -178.6(2)
Pt1 N1 C11 C10 178.7(2)
Pt1 C1 C2 C3 -176.7(2)
Pt1 C1 C6 C5 177.7(2)
Pt1 C1 C6 C7 -2.0(3)
O2 C13 C14 C15 -7.0(5)
O2 C13 C14 C17 174.5(3)
O3 C4 C5 C6 -178.3(2)
N1 C7 C8 C9 -0.8(4)
C1 C2 C3 C4 -0.1(4)
C1 C6 C7 N1 1.0(3)
C1 C6 C7 C8 179.9(3)
C2 C1 C6 C5 0.5(4)
C2 C1 C6 C7 -179.1(2)
C2 C3 C4 O3 178.7(3)
C2 C3 C4 C5 -0.2(4)
C3 C4 C5 C6 0.7(4)
C4 C5 C6 C1 -0.9(4)
C4 C5 C6 C7 178.7(3)
C5 C6 C7 N1 -178.6(2)
C5 C6 C7 C8 0.2(4)
C6 C1 C2 C3 0.0(4)
C6 C7 C8 C9 -179.6(3)
C7 N1 C11 C10 -2.2(4)
C7 C8 C9 C10 -0.9(4)
C8 C9 C10 C11 1.0(5)
C9 C10 C11 N1 0.6(5)
C11 N1 C7 C6 -178.7(2)
C11 N1 C7 C8 2.3(4)
C12 C13 C14 C15 171.8(3)
C12 C13 C14 C17 -6.7(4)
C13 C14 C15 O1 4.8(4)
C13 C14 C15 C16 -173.8(3)
C13 C14 C17 C18 101.5(3)
C14 C17 C18 C19 157.5(3)
C14 C17 C18 C23 -23.1(5)
C15 C14 C17 C18 -77.1(4)
C17 C14 C15 O1 -176.7(3)
C17 C14 C15 C16 4.7(4)
C17 C18 C19 C20 -179.5(3)
C17 C18 C23 C22 179.6(3)
C18 C19 C20 C21 -0.1(5)
C19 C18 C23 C22 -1.0(5)
C19 C20 C21 C22 -1.0(5)
C19 C20 C21 C24 178.1(3)
C20 C21 C22 C23 1.1(5)
C20 C21 C24 C25 174.9(3)
C21 C22 C23 C18 -0.1(5)
C22 C21 C24 C25 -6.0(5)
C23 C18 C19 C20 1.1(5)
C24 C21 C22 C23 -177.9(3)
C26 O3 C4 C3 1.1(4)
C26 O3 C4 C5 -179.9(3)
Pt2 O4 C39 C38 176.36(17)
Pt2 O4 C39 C40 -5.1(4)
Pt2 O5 C41 C40 -6.2(4)
Pt2 O5 C41 C42 171.89(18)
Pt2 N2 C27 C28 -176.7(2)
Pt2 N2 C31 C30 178.24(19)
Pt2 N2 C31 C32 -1.9(3)
O4 C39 C40 C41 -1.8(5)
O4 C39 C40 C43 -178.6(2)
O6 C34 C35 C36 -179.6(3)
N2 C27 C28 C29 -1.0(4)
N2 C31 C32 C33 -179.9(2)
N2 C31 C32 C37 0.8(3)
C27 N2 C31 C30 -0.3(4)
C27 N2 C31 C32 179.6(2)
C27 C28 C29 C30 -1.2(4)
C28 C29 C30 C31 2.6(4)
C29 C30 C31 N2 -1.9(4)
C29 C30 C31 C32 178.3(3)
C30 C31 C32 C33 -0.1(4)
C30 C31 C32 C37 -179.3(2)
C31 N2 C27 C28 1.7(4)
C31 C32 C33 C34 -178.7(3)
C31 C32 C37 Pt2 0.6(3)
C31 C32 C37 C36 179.8(2)
C32 C33 C34 O6 178.9(2)
C32 C33 C34 C35 -0.9(4)
C33 C32 C37 Pt2 -178.7(2)
C33 C32 C37 C36 0.6(4)
C33 C34 C35 C36 0.2(4)
C34 C35 C36 C37 1.0(4)
C35 C36 C37 Pt2 177.8(2)
C35 C36 C37 C32 -1.3(4)
C37 C32 C33 C34 0.5(4)
C38 C39 C40 C41 176.7(3)
C38 C39 C40 C43 -0.1(4)
C39 C40 C41 O5 8.1(5)
C39 C40 C41 C42 -169.8(3)
C39 C40 C43 C44 79.4(3)
C40 C43 C44 C45 20.9(5)
C40 C43 C44 C49 -160.3(3)
C41 C40 C43 C44 -97.6(3)
C43 C40 C41 O5 -175.1(3)
C43 C40 C41 C42 6.9(4)
C43 C44 C45 C46 179.0(3)
C43 C44 C49 C48 -179.4(3)
C44 C45 C46 C47 0.5(5)
C45 C44 C49 C48 -0.5(5)
C45 C46 C47 C48 -0.7(5)
C45 C46 C47 C50 179.6(3)
C46 C47 C48 C49 0.2(5)
C46 C47 C50 C51 -175.3(3)
C47 C48 C49 C44 0.4(5)
C48 C47 C50 C51 5.0(5)
C49 C44 C45 C46 0.1(5)
C50 C47 C48 C49 179.9(3)
C52 O6 C34 C33 179.7(3)
C52 O6 C34 C35 -0.5(4)
